data_7217146
loop_
_publ_author_name
'Ojala, William H.'
'Balidemaj, Barjeta'
'Johnson, Jenna A.'
'Larson, Sarah N.'
'Ojala, Charles R.'

_publ_section_title
;
 Molecular symmetry and fluorine-containing supramolecular synthons as
 structure-differentiating agents in some &#x201C;bridge-flipped&#x201D;
 isomeric bis-benzylideneanilines
;
_journal_issue 31
_journal_name_full CrystEngComm
_journal_page_first 7226
_journal_paper_doi 10.1039/C3CE42540A
_journal_volume 16
_journal_year 2014
_chemical_formula_moiety 'C20 H14 F2 N2'
_chemical_formula_sum 'C20 H14 F2 N2'
_chemical_formula_weight 320.33
_chemical_melting_point_gt 421
_chemical_melting_point_lt 422
_chemical_name_systematic
;
<i>N,N'</i>-(1,4-phenylenedimethylidyne)<i>bis</i>[2-fluorobenzenamine]
;
_space_group_IT_number 14
_symmetry_cell_setting monoclinic
_symmetry_space_group_name_Hall '-P 2yn'
_symmetry_space_group_name_H-M 'P 1 21/n 1'
_atom_sites_solution_hydrogens geom
_atom_sites_solution_primary direct
_atom_sites_solution_secondary difmap
_audit_creation_method SHELXL-97
_audit_update_record
;
2013-09-17 # Formatted by publCIF
;
_cell_angle_alpha 90
_cell_angle_beta 107.509(2)
_cell_angle_gamma 90
_cell_formula_units_Z 2
_cell_length_a 5.8090(7)
_cell_length_b 20.942(3)
_cell_length_c 6.6746(8)
_cell_measurement_reflns_used 3431
_cell_measurement_temperature 173(2)
_cell_measurement_theta_max 27.384
_cell_measurement_theta_min 3.345
_cell_volume 774.36(17)
_computing_cell_refinement 'SAINTPLUS, Bruker'
_computing_data_collection 'SMART, Bruker'
_computing_data_reduction SAINTPLUS
_computing_molecular_graphics 'PLATON (Spek, 2009)'
_computing_publication_material 'publCIF (Westrip, 2010)'
_computing_structure_refinement 'SHELXL-97 (Sheldrick, 2008)'
_computing_structure_solution 'SHELXS-97 (Sheldrick, 2008)'
_diffrn_ambient_temperature 173(2)
_diffrn_measured_fraction_theta_full 1.000
_diffrn_measured_fraction_theta_max 1.000
_diffrn_measurement_device_type 'Siemens SMART platform CCD'
_diffrn_measurement_method 'area detector, omega scans per phi'
_diffrn_radiation_monochromator graphite
_diffrn_radiation_source 'fine-focus sealed tube'
_diffrn_radiation_type MoK\a
_diffrn_radiation_wavelength 0.71073
_diffrn_reflns_av_R_equivalents 0.0333
_diffrn_reflns_av_sigmaI/netI 0.0266
_diffrn_reflns_limit_h_max 7
_diffrn_reflns_limit_h_min -7
_diffrn_reflns_limit_k_max 26
_diffrn_reflns_limit_k_min -27
_diffrn_reflns_limit_l_max 8
_diffrn_reflns_limit_l_min -8
_diffrn_reflns_number 8930
_diffrn_reflns_theta_full 27.48
_diffrn_reflns_theta_max 27.48
_diffrn_reflns_theta_min 1.94
_exptl_absorpt_coefficient_mu 0.098
_exptl_absorpt_correction_T_max 1.000
_exptl_absorpt_correction_T_min 0.893
_exptl_absorpt_correction_type multi-scan
_exptl_absorpt_process_details 'SADABS (Bruker, 2000)'
_exptl_crystal_colour yellow
_exptl_crystal_density_diffrn 1.374
_exptl_crystal_density_method 'not measured'
_exptl_crystal_description needle
_exptl_crystal_F_000 332
_exptl_crystal_size_max 0.52
_exptl_crystal_size_mid 0.50
_exptl_crystal_size_min 0.07
_refine_diff_density_max 0.213
_refine_diff_density_min -0.174
_refine_diff_density_rms 0.039
_refine_ls_extinction_method none
_refine_ls_goodness_of_fit_ref 1.047
_refine_ls_hydrogen_treatment constr
_refine_ls_matrix_type full
_refine_ls_number_parameters 109
_refine_ls_number_reflns 1781
_refine_ls_number_restraints 0
_refine_ls_restrained_S_all 1.047
_refine_ls_R_factor_all 0.0591
_refine_ls_R_factor_gt 0.0389
_refine_ls_shift/su_max 0.001
_refine_ls_shift/su_mean 0.000
_refine_ls_structure_factor_coef Fsqd
_refine_ls_weighting_details 'calc w=1/[\s^2^(Fo^2^)+(0.0401P)^2^+0.2341P] where P=(Fo^2^+2Fc^2^)/3'
_refine_ls_weighting_scheme calc
_refine_ls_wR_factor_gt 0.0876
_refine_ls_wR_factor_ref 0.0951
_reflns_number_gt 1348
_reflns_number_total 1781
_reflns_threshold_expression I>2\s(I)
_cod_data_source_file c3ce42540a1.cif
_cod_data_source_block 1
_cod_original_cell_volume 774.35(16)
_cod_database_code 7217146

loop_
_symmetry_equiv_pos_as_xyz
'x, y, z'
'-x+1/2, y+1/2, -z+1/2'
'-x, -y, -z'
'x-1/2, -y-1/2, z-1/2'

loop_
_atom_site_label
_atom_site_type_symbol
_atom_site_fract_x
_atom_site_fract_y
_atom_site_fract_z
_atom_site_U_iso_or_equiv
_atom_site_adp_type
_atom_site_occupancy
_atom_site_symmetry_multiplicity
_atom_site_calc_flag
_atom_site_refinement_flags
C1 C 0.8943(2) 0.63095(6) 0.6469(2) 0.0239(3) Uani 1 1 d .
C2 C 1.0938(2) 0.67096(7) 0.6809(2) 0.0266(3) Uani 1 1 d .
C3 C 1.1755(3) 0.70950(7) 0.8544(2) 0.0307(3) Uani 1 1 d .
H3 H 1.3116 0.7364 0.8711 0.037 Uiso 1 1 calc R
C4 C 1.0547(3) 0.70811(7) 1.0045(2) 0.0320(3) Uani 1 1 d .
H4 H 1.1087 0.7340 1.1266 0.038 Uiso 1 1 calc R
C5 C 0.8551(3) 0.66899(7) 0.9764(2) 0.0315(3) Uani 1 1 d .
H5 H 0.7722 0.6684 1.0793 0.038 Uiso 1 1 calc R
C6 C 0.7753(3) 0.63063(6) 0.7991(2) 0.0274(3) Uani 1 1 d .
H6 H 0.6384 0.6040 0.7818 0.033 Uiso 1 1 calc R
C7 C 0.6211(2) 0.58058(6) 0.3642(2) 0.0265(3) Uani 1 1 d .
H7 H 0.4958 0.6009 0.4046 0.032 Uiso 1 1 calc R
C8 C 0.5597(2) 0.53817(6) 0.1804(2) 0.0238(3) Uani 1 1 d .
C9 C 0.3253(2) 0.53841(7) 0.0417(2) 0.0271(3) Uani 1 1 d .
H9 H 0.2054 0.5645 0.0707 0.033 Uiso 1 1 calc R
C10 C 0.2661(2) 0.50095(6) -0.1374(2) 0.0268(3) Uani 1 1 d .
H10 H 0.1066 0.5018 -0.2313 0.032 Uiso 1 1 calc R
F1 F 1.21019(16) 0.67254(5) 0.53281(14) 0.0402(3) Uani 1 1 d .
N1 N 0.8398(2) 0.59034(5) 0.46980(17) 0.0266(3) Uani 1 1 d .

loop_
_atom_site_aniso_label
_atom_site_aniso_U_11
_atom_site_aniso_U_22
_atom_site_aniso_U_33
_atom_site_aniso_U_23
_atom_site_aniso_U_13
_atom_site_aniso_U_12
C1 0.0268(7) 0.0216(6) 0.0200(6) -0.0001(5) 0.0020(5) 0.0033(5)
C2 0.0279(7) 0.0291(7) 0.0234(7) 0.0009(6) 0.0085(6) 0.0022(6)
C3 0.0312(8) 0.0272(7) 0.0303(7) -0.0035(6) 0.0041(6) -0.0042(6)
C4 0.0401(9) 0.0282(7) 0.0242(7) -0.0053(6) 0.0041(6) 0.0011(6)
C5 0.0392(8) 0.0324(8) 0.0243(7) -0.0008(6) 0.0115(6) 0.0018(6)
C6 0.0296(7) 0.0253(7) 0.0259(7) 0.0013(6) 0.0062(6) -0.0010(6)
C7 0.0291(7) 0.0252(7) 0.0245(7) -0.0010(6) 0.0069(6) 0.0023(6)
C8 0.0267(7) 0.0214(6) 0.0223(6) 0.0005(5) 0.0059(5) -0.0011(5)
C9 0.0251(7) 0.0262(7) 0.0292(7) -0.0032(6) 0.0069(6) 0.0035(5)
C10 0.0236(7) 0.0265(7) 0.0261(7) -0.0018(6) 0.0013(5) 0.0009(5)
F1 0.0381(5) 0.0512(6) 0.0357(5) -0.0097(4) 0.0177(4) -0.0101(4)
N1 0.0300(6) 0.0251(6) 0.0220(6) -0.0032(5) 0.0039(5) 0.0005(5)

loop_
_atom_type_symbol
_atom_type_description
_atom_type_scat_dispersion_real
_atom_type_scat_dispersion_imag
_atom_type_scat_source
C C 0.0033 0.0016 'International Tables Vol C Tables 4.2.6.8 and 6.1.1.4'
H H 0.0000 0.0000 'International Tables Vol C Tables 4.2.6.8 and 6.1.1.4'
N N 0.0061 0.0033 'International Tables Vol C Tables 4.2.6.8 and 6.1.1.4'
F F 0.0171 0.0103 'International Tables Vol C Tables 4.2.6.8 and 6.1.1.4'

loop_
_geom_angle_atom_site_label_1
_geom_angle_atom_site_label_2
_geom_angle_atom_site_label_3
_geom_angle
_geom_angle_site_symmetry_1
_geom_angle_site_symmetry_3
C6 C1 C2 117.14(12) . .
C6 C1 N1 124.97(12) . .
C2 C1 N1 117.70(12) . .
F1 C2 C3 118.60(12) . .
F1 C2 C1 117.98(12) . .
C3 C2 C1 123.41(13) . .
C2 C3 C4 118.39(13) . .
C2 C3 H3 120. . .
C4 C3 H3 120. . .
C3 C4 C5 119.99(13) . .
C3 C4 H4 120.0 . .
C5 C4 H4 120.0 . .
C4 C5 C6 120.54(14) . .
C4 C5 H5 120 . .
C6 C5 H5 120 . .
C5 C6 C1 120.52(13) . .
C5 C6 H6 120 . .
C1 C6 H6 120 . .
N1 C7 C8 120.77(13) . .
N1 C7 H7 120 . .
C8 C7 H7 120 . .
C10 C8 C9 119.19(12) 3_665 .
C10 C8 C7 121.15(12) 3_665 .
C9 C8 C7 119.62(12) . .
C10 C9 C8 120.63(12) . .
C10 C9 H9 120 . .
C8 C9 H9 120 . .
C9 C10 C8 120.18(12) . 3_665
C9 C10 H10 120 . .
C8 C10 H10 120 3_665 .
C7 N1 C1 119.74(12) . .

loop_
_geom_bond_atom_site_label_1
_geom_bond_atom_site_label_2
_geom_bond_distance
_geom_bond_site_symmetry_2
C1 C6 1.3903(19) .
C1 C2 1.3920(19) .
C1 N1 1.4126(17) .
C2 F1 1.3555(15) .
C2 C3 1.3738(19) .
C3 C4 1.386(2) .
C3 H3 0.95 .
C4 C5 1.386(2) .
C4 H4 0.95 .
C5 C6 1.3895(19) .
C5 H5 0.95 .
C6 H6 0.95 .
C7 N1 1.2706(18) .
C7 C8 1.4691(19) .
C7 H7 0.95 .
C8 C10 1.3970(19) 3_665
C8 C9 1.3973(18) .
C9 C10 1.3838(19) .
C9 H9 0.95 .
C10 C8 1.3970(19) 3_665
C10 H10 0.95 .

loop_
_geom_torsion_atom_site_label_1
_geom_torsion_atom_site_label_2
_geom_torsion_atom_site_label_3
_geom_torsion_atom_site_label_4
_geom_torsion
_geom_torsion_site_symmetry_4
N1 C7 C8 C10 11.2(2) 3_665
N1 C7 C8 C9 -166.62(13) .
C6 C1 N1 C7 43.8(2) .
C2 C1 N1 C7 -141.44(14) .
